data_7219255
loop_
_publ_author_name
'Yan, Zhi-hao'
'Wang, Wen'
'Zhang, Liangliang'
'zhang, xiaowei'
'Wang, Lei'
'Wang, Rongming'
'Sun, Daofeng'

_publ_section_title
;
 Crystal structures, topologies and luminescent properties of three
 Zn(II)/Cd(II) coordination networks based on naphthalene-2,6-dicarboxylic
 acid and different bis(imidazole) linkers
;
_journal_name_full 'RSC Adv.'
_journal_paper_doi 10.1039/C4RA14862B
_journal_year 2015
_chemical_formula_moiety 'C20 H15 Cd N2 O4'
_chemical_formula_sum 'C20 H15 Cd N2 O4'
_chemical_formula_weight 459.74
_chemical_name_systematic
;
 ? 
;
_space_group_crystal_system triclinic
_space_group_IT_number 2
_space_group_name_Hall '-P 1'
_space_group_name_H-M_alt 'P -1'
_symmetry_space_group_name_Hall '-P 1'
_symmetry_space_group_name_H-M 'P -1'
_atom_sites_solution_hydrogens geom
_atom_sites_solution_primary iterative
_atom_sites_solution_secondary difmap
_audit_creation_date 2014-09-21
_audit_creation_method
;
Olex2 1.2
(compiled 2014.08.28 svn.r2986 for OlexSys, GUI svn.r4874)
;
_audit_update_record
;
2014-10-10 deposited with the CCDC.
2015-01-09 downloaded from the CCDC.
;
_cell_angle_alpha 105.088(5)
_cell_angle_beta 107.870(5)
_cell_angle_gamma 90.637(5)
_cell_formula_units_Z 2
_cell_length_a 8.3360(5)
_cell_length_b 10.5155(6)
_cell_length_c 13.4550(8)
_cell_measurement_reflns_used 5838
_cell_measurement_temperature 295.45(10)
_cell_measurement_theta_max 28.5380
_cell_measurement_theta_min 3.6480
_cell_volume 1078.50(12)
_computing_cell_refinement
;
CrysAlisPro, Agilent Technologies,
Version 1.171.36.32 (release 02-08-2013 CrysAlis171 .NET)
(compiled Aug  2 2013,16:46:58)
;
_computing_data_collection
;
CrysAlisPro, Agilent Technologies,
Version 1.171.36.32 (release 02-08-2013 CrysAlis171 .NET)
(compiled Aug  2 2013,16:46:58)
;
_computing_data_reduction
;
CrysAlisPro, Agilent Technologies,
Version 1.171.36.32 (release 02-08-2013 CrysAlis171 .NET)
(compiled Aug  2 2013,16:46:58)
;
_computing_molecular_graphics 'Olex2 (Dolomanov et al., 2009)'
_computing_publication_material 'Olex2 (Dolomanov et al., 2009)'
_computing_structure_refinement 'XL (Sheldrick, 2008)'
_computing_structure_solution
;
Superflip (Palatinus & Chapuis, 2007;Palatinus & van der Lee, 2008;
Palatinus et al., 2012)
;
_diffrn_ambient_temperature 295.45(10)
_diffrn_detector_area_resol_mean 16.0450
_diffrn_measured_fraction_theta_full 0.996
_diffrn_measured_fraction_theta_max 0.996
_diffrn_measurement_details
;
  1 omega   39.00   73.00   1.0000    3.0000
omega____ theta____ kappa____ phi______ frames
    -       18.9813  178.0000   30.0000 34

  2 omega    0.00   88.00   1.0000    3.0000
omega____ theta____ kappa____ phi______ frames
    -       18.9813   57.0000 -180.0000 88

  3 omega  -43.00   51.00   1.0000    3.0000
omega____ theta____ kappa____ phi______ frames
    -       18.9813  -77.0000   30.0000 94

  4 omega   35.00   60.00   1.0000    3.0000
omega____ theta____ kappa____ phi______ frames
    -       18.9813  178.0000  -90.0000 25

  5 omega  -16.00   34.00   1.0000    7.0000
omega____ theta____ kappa____ phi______ frames
    -       18.9813  -57.0000 -150.0000 50

  6 omega    3.00   73.00   1.0000    7.0000
omega____ theta____ kappa____ phi______ frames
    -       18.9813   57.0000  -30.0000 70

  7 omega  -17.00    9.00   1.0000    7.0000
omega____ theta____ kappa____ phi______ frames
    -      -19.1376  -95.0000  -22.0000 26

  8 omega  -17.00   12.00   1.0000    7.0000
omega____ theta____ kappa____ phi______ frames
    -      -19.1376  -77.0000  120.0000 29

  9 omega  -84.00    3.00   1.0000    7.0000
omega____ theta____ kappa____ phi______ frames
    -      -19.1376  -62.0000   73.7354 87
;
_diffrn_measurement_device_type 'SuperNova, Dual, Cu at zero, Eos'
_diffrn_measurement_method '\w scans'
_diffrn_orient_matrix_UB_11 -0.0742614000
_diffrn_orient_matrix_UB_12 -0.0241307000
_diffrn_orient_matrix_UB_13 -0.0452734000
_diffrn_orient_matrix_UB_21 0.0486718000
_diffrn_orient_matrix_UB_22 -0.0390107000
_diffrn_orient_matrix_UB_23 -0.0290308000
_diffrn_orient_matrix_UB_31 -0.0137702000
_diffrn_orient_matrix_UB_32 -0.0531450000
_diffrn_orient_matrix_UB_33 0.0207614000
_diffrn_radiation_monochromator mirror
_diffrn_radiation_type MoK\a
_diffrn_radiation_wavelength 0.71000
_diffrn_reflns_av_R_equivalents 0.0279
_diffrn_reflns_av_unetI/netI 0.0451
_diffrn_reflns_limit_h_max 9
_diffrn_reflns_limit_h_min -9
_diffrn_reflns_limit_k_max 12
_diffrn_reflns_limit_k_min -12
_diffrn_reflns_limit_l_max 16
_diffrn_reflns_limit_l_min -15
_diffrn_reflns_number 8831
_diffrn_reflns_theta_full 24.99
_diffrn_reflns_theta_max 24.99
_diffrn_reflns_theta_min 3.11
_diffrn_source 'SuperNova (Mo) X-ray Source'
_exptl_absorpt_coefficient_mu 1.036
_exptl_absorpt_correction_T_max 1.00000
_exptl_absorpt_correction_T_min 0.86718
_exptl_absorpt_correction_type multi-scan
_exptl_absorpt_process_details
;
CrysAlisPro, Agilent Technologies,
Version 1.171.36.32 (release 02-08-2013 CrysAlis171 .NET)
(compiled Aug  2 2013,16:46:58)
Empirical absorption correction using spherical harmonics,
 implemented in SCALE3 ABSPACK scaling algorithm.
;
_exptl_crystal_density_diffrn 1.416
_exptl_crystal_density_method 'not measured'
_exptl_crystal_F_000 458
_refine_diff_density_max 1.941
_refine_diff_density_min -0.472
_refine_diff_density_rms 0.143
_refine_ls_extinction_method none
_refine_ls_goodness_of_fit_ref 1.182
_refine_ls_hydrogen_treatment constr
_refine_ls_matrix_type full
_refine_ls_number_parameters 245
_refine_ls_number_reflns 3780
_refine_ls_number_restraints 0
_refine_ls_restrained_S_all 1.182
_refine_ls_R_factor_all 0.0437
_refine_ls_R_factor_gt 0.0400
_refine_ls_shift/su_max 0.001
_refine_ls_shift/su_mean 0.000
_refine_ls_structure_factor_coef Fsqd
_refine_ls_weighting_details 'calc w=1/[\s^2^(Fo^2^)+(0.0650P)^2^+2.5950P] where P=(Fo^2^+2Fc^2^)/3'
_refine_ls_weighting_scheme calc
_refine_ls_wR_factor_gt 0.1288
_refine_ls_wR_factor_ref 0.1333
_reflns_number_gt 3472
_reflns_number_total 3780
_reflns_threshold_expression >2sigma(I)
_cod_data_source_file c4ra14862b2.cif
_cod_data_source_block yzh-3422
_cod_original_cell_volume 1078.51(11)
_cod_database_code 7219255
_chemical_oxdiff_formula 'C H O N Cd'
_reflns_odcompleteness_completeness 99.84
_reflns_odcompleteness_iscentric 1
_reflns_odcompleteness_theta 26.32
_olex2_refinement_description
;
1. Fixed Uiso
 At 1.2 times of:
  All C(H) groups, All C(H,H) groups
 At 1.5 times of:
  All C(H,H,H) groups
2.a Secondary CH2 refined with riding coordinates:
 C5(H5A,H5B)
2.b Aromatic/amide H refined with riding coordinates:
 C8(H8), C18(H18), C12(H12), C14(H14), C11(H11), C20(H20), C17(H17), C4(H4),
 C7(H7), C3(H3)
2.c Idealised Me refined as rotating group:
 C1(H1A,H1B,H1C)
;
_olex2_submission_special_instructions 'No special instructions were received'

loop_
_space_group_symop_id
_space_group_symop_operation_xyz
1 'x, y, z'
2 '-x, -y, -z'

loop_
_atom_site_label
_atom_site_type_symbol
_atom_site_fract_x
_atom_site_fract_y
_atom_site_fract_z
_atom_site_U_iso_or_equiv
_atom_site_adp_type
_atom_site_occupancy
_atom_site_calc_flag
_atom_site_refinement_flags_posn
Cd1 Cd 0.16891(4) 0.59425(3) 0.06159(3) 0.02073(16) Uani 1 d .
C5 C 0.7112(10) 0.9980(7) 0.3117(7) 0.059(2) Uani 1 d .
H5A H 0.6331 1.0567 0.3356 0.070 Uiso 1 calc R
H5B H 0.7489 1.0321 0.2613 0.070 Uiso 1 calc R
O4 O 0.2628(6) 0.3950(4) 0.0476(4) 0.0401(10) Uani 1 d .
C8 C 1.0195(10) 1.0314(10) 0.4118(7) 0.070(3) Uani 1 d .
H8 H 1.0355 1.0535 0.3527 0.084 Uiso 1 calc R
O3 O -0.0235(5) 0.7379(4) 0.0390(4) 0.0445(11) Uani 1 d .
C19 C 0.0495(8) 0.5529(6) 0.4968(5) 0.0348(13) Uani 1 d .
O2 O 0.1646(6) 0.5823(4) -0.1084(3) 0.0410(10) Uani 1 d .
C18 C 0.0455(8) 0.5642(6) 0.3938(5) 0.0358(14) Uani 1 d .
H18 H 0.1105 0.6338 0.3896 0.043 Uiso 1 calc R
N2 N 0.6218(6) 0.8640(5) 0.2550(4) 0.0392(12) Uani 1 d .
O1 O 0.0651(6) 0.5633(5) 0.1910(4) 0.0445(11) Uani 1 d .
C12 C 0.4518(7) 0.1762(5) 0.0285(5) 0.0285(12) Uani 1 d .
H12 H 0.5098 0.2604 0.0556 0.034 Uiso 1 calc R
C16 C -0.0514(8) 0.4754(6) 0.3007(5) 0.0333(13) Uani 1 d .
C6 C 0.8625(9) 0.9975(7) 0.4090(6) 0.0461(16) Uani 1 d .
C14 C 0.7244(7) 0.0743(5) 0.0473(5) 0.0312(13) Uani 1 d .
H14 H 0.7848 0.1574 0.0710 0.037 Uiso 1 calc R
C1 C 0.3246(10) 0.9286(8) 0.2283(7) 0.061(2) Uani 1 d .
H1A H 0.3394 0.9639 0.3043 0.091 Uiso 1 calc GR
H1B H 0.2130 0.8833 0.1916 0.091 Uiso 1 calc GR
H1C H 0.3385 0.9995 0.1980 0.091 Uiso 1 calc GR
N1 N 0.4176(6) 0.7072(5) 0.1595(4) 0.0311(11) Uani 1 d .
C10 C 0.2800(7) 0.1635(5) -0.0011(5) 0.0284(12) Uani 1 d .
C11 C 0.1908(7) 0.0355(6) -0.0401(5) 0.0308(13) Uani 1 d .
H11 H 0.0732 0.0267 -0.0610 0.037 Uiso 1 calc R
C20 C 0.1545(10) 0.6432(7) 0.5951(6) 0.0474(17) Uani 1 d .
H20 H 0.2226 0.7122 0.5926 0.057 Uiso 1 calc R
C13 C 0.5445(7) 0.0644(5) 0.0191(5) 0.0263(12) Uani 1 d .
C17 C -0.1547(9) 0.3721(6) 0.3065(5) 0.0419(15) Uani 1 d .
H17 H -0.2241 0.3135 0.2426 0.050 Uiso 1 calc R
C9 C 0.1819(7) 0.2839(6) 0.0032(5) 0.0302(13) Uani 1 d .
C2 C 0.4525(8) 0.8344(6) 0.2145(5) 0.0354(13) Uani 1 d .
C15 C -0.0502(8) 0.4862(6) 0.1910(5) 0.0323(13) Uani 1 d .
C4 C 0.6962(8) 0.7502(7) 0.2232(6) 0.0430(16) Uani 1 d .
H4 H 0.8116 0.7416 0.2398 0.052 Uiso 1 calc R
C7 C 0.8411(10) 0.9659(11) 0.4984(7) 0.073(3) Uani 1 d .
H7 H 0.7330 0.9428 0.4981 0.088 Uiso 1 calc R
C3 C 0.5710(8) 0.6556(6) 0.1644(5) 0.0379(14) Uani 1 d .
H3 H 0.5843 0.5686 0.1317 0.045 Uiso 1 calc R

loop_
_atom_site_aniso_label
_atom_site_aniso_U_11
_atom_site_aniso_U_22
_atom_site_aniso_U_33
_atom_site_aniso_U_23
_atom_site_aniso_U_13
_atom_site_aniso_U_12
Cd1 0.0200(2) 0.0200(2) 0.0209(2) 0.00510(16) 0.00520(17) 0.00465(15)
C5 0.053(5) 0.045(4) 0.054(5) 0.009(4) -0.012(4) -0.016(3)
O4 0.043(3) 0.025(2) 0.050(3) 0.009(2) 0.013(2) 0.0157(19)
C8 0.047(5) 0.115(8) 0.046(5) 0.029(5) 0.008(4) -0.015(5)
O3 0.031(2) 0.038(2) 0.067(3) 0.020(2) 0.014(2) 0.0206(19)
C19 0.043(4) 0.033(3) 0.026(3) 0.007(2) 0.010(3) -0.005(3)
O2 0.054(3) 0.046(3) 0.023(2) 0.008(2) 0.013(2) 0.006(2)
C18 0.044(4) 0.038(3) 0.031(3) 0.014(3) 0.017(3) -0.006(3)
N2 0.030(3) 0.038(3) 0.037(3) 0.004(2) -0.002(2) -0.005(2)
O1 0.052(3) 0.056(3) 0.034(3) 0.016(2) 0.022(2) 0.001(2)
C12 0.032(3) 0.020(3) 0.035(3) 0.009(2) 0.012(3) 0.009(2)
C16 0.044(4) 0.034(3) 0.023(3) 0.008(3) 0.013(3) 0.007(3)
C6 0.040(4) 0.047(4) 0.036(4) 0.004(3) -0.003(3) -0.013(3)
C14 0.028(3) 0.023(3) 0.042(4) 0.008(2) 0.012(3) 0.004(2)
C1 0.046(4) 0.048(4) 0.060(5) -0.012(4) 0.001(4) 0.011(3)
N1 0.026(2) 0.033(3) 0.028(3) 0.002(2) 0.005(2) 0.001(2)
C10 0.031(3) 0.025(3) 0.034(3) 0.011(2) 0.013(3) 0.013(2)
C11 0.021(3) 0.032(3) 0.041(4) 0.014(3) 0.009(3) 0.009(2)
C20 0.066(5) 0.039(4) 0.033(4) 0.003(3) 0.016(3) -0.020(3)
C13 0.028(3) 0.023(3) 0.031(3) 0.012(2) 0.010(2) 0.009(2)
C17 0.056(4) 0.043(4) 0.021(3) 0.004(3) 0.008(3) -0.009(3)
C9 0.035(3) 0.029(3) 0.033(3) 0.014(3) 0.015(3) 0.016(3)
C2 0.030(3) 0.038(3) 0.029(3) 0.004(3) 0.001(3) 0.000(3)
C15 0.043(4) 0.033(3) 0.026(3) 0.011(3) 0.016(3) 0.015(3)
C4 0.023(3) 0.050(4) 0.050(4) 0.016(3) 0.003(3) 0.005(3)
C7 0.033(4) 0.126(8) 0.056(5) 0.031(5) 0.003(4) -0.016(5)
C3 0.031(3) 0.038(3) 0.041(4) 0.007(3) 0.009(3) 0.006(3)

loop_
_atom_type_symbol
_atom_type_description
_atom_type_scat_dispersion_real
_atom_type_scat_dispersion_imag
_atom_type_scat_source
C C 0.0033 0.0016 'International Tables Vol C Tables 4.2.6.8 and 6.1.1.4'
H H 0.0000 0.0000 'International Tables Vol C Tables 4.2.6.8 and 6.1.1.4'
Cd Cd -0.8075 1.2024 'International Tables Vol C Tables 4.2.6.8 and 6.1.1.4'
N N 0.0061 0.0033 'International Tables Vol C Tables 4.2.6.8 and 6.1.1.4'
O O 0.0106 0.0060 'International Tables Vol C Tables 4.2.6.8 and 6.1.1.4'

loop_
_geom_angle_atom_site_label_1
_geom_angle_atom_site_label_2
_geom_angle_atom_site_label_3
_geom_angle
_geom_angle_site_symmetry_1
_geom_angle_site_symmetry_3
O4 Cd1 Cd1 78.08(12) . 2_565
O4 Cd1 O2 90.45(16) . .
O4 Cd1 O1 88.58(17) . .
O3 Cd1 Cd1 78.00(12) . 2_565
O3 Cd1 O4 156.07(18) . .
O3 Cd1 O2 86.31(17) . .
O3 Cd1 O1 84.95(18) . .
O2 Cd1 Cd1 82.62(12) . 2_565
O2 Cd1 O1 156.03(18) . .
O1 Cd1 Cd1 73.74(13) . 2_565
N1 Cd1 Cd1 172.58(13) . 2_565
N1 Cd1 O4 95.79(17) . .
N1 Cd1 O3 108.09(18) . .
N1 Cd1 O2 101.76(17) . .
N1 Cd1 O1 102.17(17) . .
N2 C5 C6 111.9(6) . .
C9 O4 Cd1 129.1(4) . .
C6 C8 C7 121.1(8) . 2_776
C9 O3 Cd1 129.1(4) 2_565 .
C19 C19 C20 118.8(7) 2_566 .
C18 C19 C19 119.4(7) . 2_566
C18 C19 C20 121.9(6) . .
C15 O2 Cd1 122.5(4) 2_565 .
C16 C18 C19 121.4(5) . .
C2 N2 C5 125.7(6) . .
C2 N2 C4 107.9(5) . .
C4 N2 C5 126.0(6) . .
C15 O1 Cd1 134.1(4) . .
C10 C12 C13 121.6(5) . .
C18 C16 C17 119.6(5) . .
C18 C16 C15 120.8(5) . .
C17 C16 C15 119.6(6) . .
C8 C6 C5 120.6(7) . .
C8 C6 C7 118.6(7) . .
C7 C6 C5 120.8(7) . .
C11 C14 C13 121.1(5) 2_655 .
C2 N1 Cd1 129.1(4) . .
C2 N1 C3 107.0(5) . .
C3 N1 Cd1 123.6(4) . .
C12 C10 C11 119.6(5) . .
C12 C10 C9 121.0(5) . .
C11 C10 C9 119.4(5) . .
C14 C11 C10 120.6(5) 2_655 .
C17 C20 C19 119.8(6) 2_566 .
C12 C13 C14 122.9(5) . .
C12 C13 C13 119.1(6) . 2_655
C14 C13 C13 118.0(6) . 2_655
C20 C17 C16 121.1(6) 2_566 .
O4 C9 O3 125.6(5) . 2_565
O4 C9 C10 118.1(5) . .
O3 C9 C10 116.3(5) 2_565 .
N2 C2 C1 125.6(6) . .
N1 C2 N2 109.2(5) . .
N1 C2 C1 125.2(6) . .
O2 C15 C16 117.5(5) 2_565 .
O1 C15 O2 125.9(6) . 2_565
O1 C15 C16 116.6(6) . .
C3 C4 N2 106.8(5) . .
C6 C7 C8 120.3(7) . 2_776
C4 C3 N1 109.1(6) . .

loop_
_geom_bond_atom_site_label_1
_geom_bond_atom_site_label_2
_geom_bond_distance
_geom_bond_site_symmetry_2
Cd1 Cd1 3.1476(7) 2_565
Cd1 O4 2.227(4) .
Cd1 O3 2.222(4) .
Cd1 O2 2.247(4) .
Cd1 O1 2.258(4) .
Cd1 N1 2.214(5) .
C5 N2 1.480(8) .
C5 C6 1.515(10) .
O4 C9 1.244(7) .
C8 C6 1.339(10) .
C8 C7 1.390(11) 2_776
O3 C9 1.258(7) 2_565
C19 C19 1.414(11) 2_566
C19 C18 1.411(8) .
C19 C20 1.426(9) .
O2 C15 1.257(8) 2_565
C18 C16 1.359(9) .
N2 C2 1.348(8) .
N2 C4 1.382(9) .
O1 C15 1.250(7) .
C12 C10 1.358(8) .
C12 C13 1.413(7) .
C16 C17 1.411(9) .
C16 C15 1.513(8) .
C6 C7 1.388(11) .
C14 C11 1.358(8) 2_655
C14 C13 1.425(8) .
C1 C2 1.484(9) .
N1 C2 1.328(8) .
N1 C3 1.384(8) .
C10 C11 1.418(8) .
C10 C9 1.513(7) .
C11 C14 1.358(8) 2_655
C20 C17 1.375(9) 2_566
C13 C13 1.425(11) 2_655
C17 C20 1.375(9) 2_566
C9 O3 1.258(7) 2_565
C15 O2 1.257(8) 2_565
C4 C3 1.329(9) .
C7 C8 1.390(11) 2_776
